data_4061827
loop_
_publ_author_name
'Ramaker, Gerhard'
'Saak, Wolfgang'
'Haase, Detlev'
'Weidenbruch, Manfred'

_publ_section_title
;
 Reaction Modes of a Tetragermabutadiene: Cycloadditions versus Ge-Ge Bond
 Cleavages
;
_journal_coden_ASTM ORGND7
_journal_issue 25
_journal_name_full Organometallics
_journal_page_first 5212
_journal_page_last 5216
_journal_paper_doi 10.1021/om034123e
_journal_volume 22
_journal_year 2003
_chemical_formula_sum 'C60 H92 Ge2'
_chemical_formula_weight 958.52
_space_group_IT_number 2
_symmetry_cell_setting triclinic
_symmetry_space_group_name_Hall '-P 1'
_symmetry_space_group_name_H-M 'P -1'
_cell_angle_alpha 98.402(5)
_cell_angle_beta 96.913(5)
_cell_angle_gamma 112.121(5)
_cell_formula_units_Z 2
_cell_length_a 13.1667(6)
_cell_length_b 13.5646(7)
_cell_length_c 18.2962(7)
_cell_measurement_temperature 193(2)
_cell_volume 2939.3(2)
_diffrn_ambient_temperature 193(2)
_exptl_crystal_density_diffrn 1.083
_cod_depositor_comments
;
 Updated bibliographical information.

 Antanas Vaitkus,
 2019-09-11
;
_cod_database_code 4061827

loop_
_symmetry_equiv_pos_as_xyz
'x, y, z'
'-x, -y, -z'

loop_
_atom_site_label
_atom_site_type_symbol
_atom_site_fract_x
_atom_site_fract_y
_atom_site_fract_z
_atom_site_U_iso_or_equiv
_atom_site_adp_type
_atom_site_occupancy
_atom_site_symmetry_multiplicity
_atom_site_calc_flag
_atom_site_refinement_flags
_atom_site_disorder_assembly
_atom_site_disorder_group
Ge1 Ge 0.19190(3) 0.37788(3) 0.25435(3) 0.02576(11) Uani 0.70 1 d P A 1
Ge2 Ge 0.27021(3) 0.56362(3) 0.27187(3) 0.02666(10) Uani 0.70 1 d P A 1
Ge1B Ge 0.17629(9) 0.38772(10) 0.22708(7) 0.0263(3) Uiso 0.30 1 d P A 2
Ge2B Ge 0.29528(8) 0.55046(8) 0.29948(6) 0.0245(3) Uiso 0.30 1 d P A 2
C1 C 0.23735(16) 0.29523(18) 0.17359(14) 0.0298(5) Uani 1 1 d . . .
C2 C 0.16734(15) 0.23876(18) 0.10324(14) 0.0304(5) Uani 1 1 d . A .
C3 C 0.19653(17) 0.16848(19) 0.05546(14) 0.0318(5) Uani 1 1 d . . .
H3 H 0.1490(18) 0.1305(19) 0.0063(15) 0.038 Uiso 1 1 d . . .
C4 C 0.29419(16) 0.15166(19) 0.07476(14) 0.0309(5) Uani 1 1 d . A .
C5 C 0.36386(18) 0.2112(2) 0.14287(14) 0.0369(6) Uani 1 1 d . . .
H5 H 0.4363(19) 0.2024(19) 0.1584(14) 0.044 Uiso 1 1 d . . .
C6 C 0.33887(17) 0.2822(2) 0.19301(14) 0.0346(6) Uani 1 1 d . A .
C7 C 0.05882(17) 0.2520(2) 0.07734(16) 0.0384(6) Uani 1 1 d . . .
H7 H 0.0547(19) 0.308(2) 0.1154(15) 0.046 Uiso 1 1 d . . .
C8 C -0.0438(2) 0.1480(3) 0.0725(2) 0.0540(8) Uani 1 1 d . A .
H8A H -0.047(2) 0.124(2) 0.1186(19) 0.065 Uiso 1 1 d . . .
H8B H -0.044(2) 0.096(3) 0.0312(18) 0.065 Uiso 1 1 d . . .
H8C H -0.114(2) 0.158(2) 0.0594(17) 0.065 Uiso 1 1 d . . .
C9 C 0.0573(3) 0.2910(4) 0.0034(2) 0.0664(10) Uani 1 1 d . A .
H9A H 0.060(3) 0.236(3) -0.040(2) 0.080 Uiso 1 1 d . . .
H9B H -0.005(3) 0.301(3) -0.0112(18) 0.080 Uiso 1 1 d . . .
H9C H 0.120(3) 0.352(3) 0.0025(19) 0.080 Uiso 1 1 d . . .
C10 C 0.32319(19) 0.0714(2) 0.02352(15) 0.0364(6) Uani 1 1 d . . .
H10 H 0.267(2) 0.0415(19) -0.0231(15) 0.044 Uiso 1 1 d . . .
C11 C 0.3197(3) -0.0242(3) 0.0594(2) 0.0547(8) Uani 1 1 d . A .
H11A H 0.377(2) -0.001(2) 0.1028(18) 0.066 Uiso 1 1 d . . .
H11B H 0.332(2) -0.081(2) 0.0264(18) 0.066 Uiso 1 1 d . . .
H11C H 0.246(2) -0.058(2) 0.0758(18) 0.066 Uiso 1 1 d . . .
C12 C 0.4370(2) 0.1265(3) 0.0020(2) 0.0550(8) Uani 1 1 d . A .
H12A H 0.451(2) 0.075(2) -0.0323(18) 0.066 Uiso 1 1 d . . .
H12B H 0.497(2) 0.155(2) 0.0477(18) 0.066 Uiso 1 1 d . . .
H12C H 0.438(2) 0.185(3) -0.0203(18) 0.066 Uiso 1 1 d . . .
C13 C 0.4231(2) 0.3412(3) 0.26588(17) 0.0524(8) Uani 1 1 d . . .
H13 H 0.401(2) 0.389(2) 0.2945(17) 0.063 Uiso 1 1 d . . .
C14 C 0.4322(3) 0.2609(4) 0.3143(2) 0.0690(10) Uani 1 1 d . A .
H14A H 0.466(3) 0.215(3) 0.290(2) 0.083 Uiso 1 1 d . . .
H14B H 0.363(3) 0.210(3) 0.3230(19) 0.083 Uiso 1 1 d . . .
H14C H 0.480(3) 0.303(3) 0.362(2) 0.083 Uiso 1 1 d . . .
C15 C 0.5376(2) 0.4109(3) 0.2517(2) 0.0640(10) Uani 1 1 d . A .
H15A H 0.589(3) 0.450(3) 0.299(2) 0.077 Uiso 1 1 d . . .
H15B H 0.571(2) 0.369(3) 0.2248(19) 0.077 Uiso 1 1 d . . .
H15C H 0.535(3) 0.463(3) 0.218(2) 0.077 Uiso 1 1 d . . .
C16 C 0.03620(15) 0.29317(18) 0.26219(13) 0.0272(5) Uani 1 1 d . . .
C17 C -0.05576(16) 0.32394(18) 0.24930(14) 0.0304(5) Uani 1 1 d . A .
C18 C -0.16044(17) 0.25182(19) 0.25751(15) 0.0354(6) Uani 1 1 d . . .
H18 H -0.2240(19) 0.2713(19) 0.2467(14) 0.042 Uiso 1 1 d . . .
C19 C -0.17849(16) 0.15330(18) 0.27758(14) 0.0331(6) Uani 1 1 d . A .
C20 C -0.08695(17) 0.12645(19) 0.29198(15) 0.0333(6) Uani 1 1 d . . .
H20 H -0.0955(18) 0.061(2) 0.3084(14) 0.040 Uiso 1 1 d . . .
C21 C 0.01981(16) 0.19478(18) 0.28456(13) 0.0289(5) Uani 1 1 d . A .
C22 C -0.04812(18) 0.4301(2) 0.22767(17) 0.0413(7) Uani 1 1 d . . .
H22 H 0.024(2) 0.470(2) 0.2244(15) 0.050 Uiso 1 1 d . . .
C23 C -0.0795(2) 0.4989(2) 0.2873(2) 0.0514(8) Uani 1 1 d . A .
H23A H -0.161(2) 0.462(2) 0.2894(16) 0.062 Uiso 1 1 d . . .
H23B H -0.039(2) 0.510(2) 0.3369(18) 0.062 Uiso 1 1 d . . .
H23C H -0.067(2) 0.570(3) 0.2763(16) 0.062 Uiso 1 1 d . . .
C24 C -0.1191(3) 0.4124(3) 0.1504(2) 0.0593(8) Uani 1 1 d . A .
H24A H -0.112(2) 0.481(3) 0.1369(18) 0.071 Uiso 1 1 d . . .
H24B H -0.201(3) 0.366(2) 0.1503(17) 0.071 Uiso 1 1 d . . .
H24C H -0.101(2) 0.370(3) 0.1107(19) 0.071 Uiso 1 1 d . . .
C25 C -0.29543(18) 0.0754(2) 0.28381(17) 0.0433(7) Uani 1 1 d . . .
H25 H -0.289(2) 0.009(2) 0.2982(15) 0.052 Uiso 1 1 d . . .
C26 C -0.3407(2) 0.1257(3) 0.3451(2) 0.0540(8) Uani 1 1 d . A .
H26A H -0.349(2) 0.191(3) 0.3342(17) 0.065 Uiso 1 1 d . . .
H26B H -0.409(2) 0.073(2) 0.3527(17) 0.065 Uiso 1 1 d . . .
H26C H -0.292(2) 0.148(2) 0.3943(19) 0.065 Uiso 1 1 d . . .
C27 C -0.3764(2) 0.0423(3) 0.2088(2) 0.0690(10) Uani 1 1 d . A .
H27A H -0.445(3) -0.015(3) 0.2118(19) 0.083 Uiso 1 1 d . . .
H27B H -0.387(3) 0.112(3) 0.1947(19) 0.083 Uiso 1 1 d . . .
H27C H -0.350(3) 0.018(3) 0.172(2) 0.083 Uiso 1 1 d . . .
C28 C 0.11601(18) 0.1592(2) 0.30324(16) 0.0379(6) Uani 1 1 d . . .
H28 H 0.183(2) 0.214(2) 0.2936(15) 0.046 Uiso 1 1 d . . .
C29 C 0.1373(3) 0.1543(3) 0.3857(2) 0.0603(9) Uani 1 1 d . A .
H29A H 0.202(3) 0.134(2) 0.3983(17) 0.072 Uiso 1 1 d . . .
H29B H 0.072(3) 0.101(3) 0.4019(18) 0.072 Uiso 1 1 d . . .
H29C H 0.159(2) 0.229(3) 0.4172(19) 0.072 Uiso 1 1 d . . .
C30 C 0.0986(3) 0.0528(3) 0.2522(2) 0.0674(10) Uani 1 1 d . A .
H30A H 0.164(3) 0.036(3) 0.2639(18) 0.081 Uiso 1 1 d . . .
H30B H 0.033(3) -0.008(3) 0.2614(19) 0.081 Uiso 1 1 d . . .
H30C H 0.082(3) 0.048(3) 0.201(2) 0.081 Uiso 1 1 d . . .
C31 C 0.42840(16) 0.63310(18) 0.25795(15) 0.0314(6) Uani 1 1 d . . .
C32 C 0.44501(17) 0.6279(2) 0.18401(15) 0.0381(6) Uani 1 1 d . A .
C33 C 0.55455(18) 0.6804(2) 0.17132(17) 0.0423(7) Uani 1 1 d . . .
H33 H 0.561(2) 0.671(2) 0.1209(17) 0.051 Uiso 1 1 d . . .
C34 C 0.64537(17) 0.7349(2) 0.23002(16) 0.0377(6) Uani 1 1 d . A .
C35 C 0.62666(18) 0.7398(2) 0.30272(17) 0.0381(6) Uani 1 1 d . . .
H35 H 0.691(2) 0.782(2) 0.3479(15) 0.046 Uiso 1 1 d . . .
C36 C 0.51974(16) 0.69014(18) 0.31869(14) 0.0327(6) Uani 1 1 d . A .
C37 C 0.3526(2) 0.5684(3) 0.11394(18) 0.0565(8) Uani 1 1 d . . .
H37 H 0.286(2) 0.529(2) 0.1319(17) 0.068 Uiso 1 1 d . . .
C38 C 0.3789(3) 0.4892(4) 0.0604(2) 0.0810(12) Uani 1 1 d . A .
H38A H 0.443(3) 0.534(3) 0.036(2) 0.097 Uiso 1 1 d . . .
H38B H 0.320(3) 0.447(3) 0.021(2) 0.097 Uiso 1 1 d . . .
H38C H 0.405(3) 0.431(3) 0.087(2) 0.097 Uiso 1 1 d . . .
C39 C 0.3258(3) 0.6495(4) 0.0736(2) 0.0777(12) Uani 1 1 d . A .
H39A H 0.391(3) 0.690(3) 0.047(2) 0.093 Uiso 1 1 d . . .
H39B H 0.321(3) 0.714(3) 0.105(2) 0.093 Uiso 1 1 d . . .
H39C H 0.263(3) 0.613(3) 0.034(2) 0.093 Uiso 1 1 d . . .
C40 C 0.76459(18) 0.7809(3) 0.21557(18) 0.0489(7) Uani 1 1 d . . .
H40 H 0.816(2) 0.842(2) 0.2622(17) 0.059 Uiso 1 1 d . . .
C41 C 0.8044(3) 0.6884(4) 0.2024(3) 0.0979(17) Uani 1 1 d . A .
H41A H 0.800(3) 0.648(3) 0.246(3) 0.118 Uiso 1 1 d . . .
H41B H 0.879(3) 0.720(3) 0.196(2) 0.118 Uiso 1 1 d . . .
H41C H 0.760(3) 0.634(4) 0.155(3) 0.118 Uiso 1 1 d . . .
C42 C 0.7793(2) 0.8412(3) 0.1523(2) 0.0589(9) Uani 1 1 d . A .
H42A H 0.740(2) 0.787(3) 0.1039(19) 0.071 Uiso 1 1 d . . .
H42B H 0.857(3) 0.873(2) 0.1490(17) 0.071 Uiso 1 1 d . . .
H42C H 0.757(2) 0.907(3) 0.1619(18) 0.071 Uiso 1 1 d . . .
C43 C 0.50959(19) 0.6970(2) 0.40083(16) 0.0391(6) Uani 1 1 d . . .
H43 H 0.432(2) 0.658(2) 0.4050(14) 0.047 Uiso 1 1 d . . .
C44 C 0.5450(4) 0.8121(3) 0.4438(3) 0.0834(12) Uani 1 1 d . A .
H44A H 0.535(3) 0.814(3) 0.498(2) 0.100 Uiso 1 1 d . . .
H44B H 0.615(3) 0.855(3) 0.438(2) 0.100 Uiso 1 1 d . . .
H44C H 0.516(3) 0.857(3) 0.416(2) 0.100 Uiso 1 1 d . . .
C45 C 0.5695(3) 0.6367(4) 0.4398(2) 0.0713(10) Uani 1 1 d . A .
H45A H 0.653(3) 0.665(3) 0.4383(19) 0.086 Uiso 1 1 d . . .
H45B H 0.560(3) 0.640(3) 0.496(2) 0.086 Uiso 1 1 d . . .
H45C H 0.547(3) 0.566(3) 0.416(2) 0.086 Uiso 1 1 d . . .
C46 C 0.22442(15) 0.64742(18) 0.34887(13) 0.0280(5) Uani 1 1 d . . .
C47 C 0.20308(16) 0.73201(19) 0.32276(14) 0.0329(6) Uani 1 1 d . A .
C48 C 0.15305(18) 0.7882(2) 0.36561(15) 0.0354(6) Uani 1 1 d . . .
H48 H 0.1395(19) 0.845(2) 0.3486(14) 0.043 Uiso 1 1 d . . .
C49 C 0.12259(16) 0.76287(17) 0.43259(14) 0.0303(5) Uani 1 1 d . A .
C50 C 0.14801(16) 0.68188(17) 0.45861(14) 0.0270(5) Uani 1 1 d . . .
H50 H 0.1312(17) 0.6661(18) 0.5044(14) 0.032 Uiso 1 1 d . . .
C51 C 0.19858(15) 0.62307(16) 0.41832(13) 0.0251(5) Uani 1 1 d . A .
C52 C 0.2338(2) 0.7656(3) 0.25011(17) 0.0477(7) Uani 1 1 d . . .
H52 H 0.264(2) 0.718(2) 0.2282(16) 0.057 Uiso 1 1 d . . .
C53 C 0.3268(3) 0.8793(4) 0.2660(3) 0.0860(15) Uani 1 1 d . A .
H53A H 0.342(3) 0.890(3) 0.222(2) 0.103 Uiso 1 1 d . . .
H53B H 0.392(3) 0.882(3) 0.300(2) 0.103 Uiso 1 1 d . . .
H53C H 0.302(3) 0.938(3) 0.293(2) 0.103 Uiso 1 1 d . . .
C54 C 0.1340(2) 0.7593(3) 0.1947(2) 0.0553(8) Uani 1 1 d . A .
H54A H 0.094(2) 0.807(2) 0.2187(18) 0.066 Uiso 1 1 d . . .
H54B H 0.076(2) 0.688(3) 0.1845(17) 0.066 Uiso 1 1 d . . .
H54C H 0.154(2) 0.777(2) 0.1475(19) 0.066 Uiso 1 1 d . . .
C55 C 0.0618(2) 0.8205(2) 0.47612(16) 0.0370(6) Uani 1 1 d . . .
H55 H 0.0437(19) 0.787(2) 0.5203(15) 0.044 Uiso 1 1 d . . .
C56 C 0.1348(3) 0.9413(2) 0.5060(2) 0.0568(8) Uani 1 1 d . A .
H56A H 0.097(2) 0.979(2) 0.5325(18) 0.068 Uiso 1 1 d . . .
H56B H 0.155(2) 0.976(3) 0.4630(19) 0.068 Uiso 1 1 d . . .
H56C H 0.203(3) 0.953(2) 0.5305(18) 0.068 Uiso 1 1 d . . .
C57 C -0.0486(2) 0.8048(3) 0.4270(2) 0.0528(8) Uani 1 1 d . A .
H57A H -0.033(2) 0.839(2) 0.3824(18) 0.063 Uiso 1 1 d . . .
H57B H -0.096(2) 0.726(3) 0.4060(17) 0.063 Uiso 1 1 d . . .
H57C H -0.091(2) 0.834(2) 0.4567(17) 0.063 Uiso 1 1 d . . .
C58 C 0.22432(18) 0.53858(19) 0.45405(15) 0.0325(6) Uani 1 1 d . . .
H58 H 0.2620(19) 0.5120(19) 0.4253(14) 0.039 Uiso 1 1 d . . .
C59 C 0.1194(2) 0.4452(2) 0.4617(2) 0.0450(7) Uani 1 1 d . A .
H59A H 0.081(2) 0.469(2) 0.4932(17) 0.054 Uiso 1 1 d . . .
H59B H 0.066(2) 0.410(2) 0.4111(17) 0.054 Uiso 1 1 d . . .
H59C H 0.135(2) 0.393(2) 0.4825(16) 0.054 Uiso 1 1 d . . .
C60 C 0.3024(2) 0.5901(3) 0.53093(18) 0.0485(7) Uani 1 1 d . A .
H60A H 0.266(2) 0.618(2) 0.5693(17) 0.058 Uiso 1 1 d . . .
H60B H 0.325(2) 0.536(2) 0.5457(16) 0.058 Uiso 1 1 d . . .
H60C H 0.366(2) 0.651(2) 0.5271(16) 0.058 Uiso 1 1 d . . .

loop_
_atom_site_aniso_label
_atom_site_aniso_U_11
_atom_site_aniso_U_22
_atom_site_aniso_U_33
_atom_site_aniso_U_23
_atom_site_aniso_U_13
_atom_site_aniso_U_12
Ge1 0.01935(18) 0.0278(2) 0.0308(3) 0.0040(2) 0.00783(19) 0.00999(15)
Ge2 0.02021(17) 0.0297(2) 0.0302(3) 0.00709(18) 0.00961(17) 0.00842(15)
C1 0.0242(10) 0.0352(13) 0.0306(16) 0.0025(11) 0.0061(10) 0.0140(9)
C2 0.0220(10) 0.0385(13) 0.0325(16) 0.0102(11) 0.0061(9) 0.0130(9)
C3 0.0273(11) 0.0407(13) 0.0252(15) 0.0040(11) 0.0013(10) 0.0134(9)
C4 0.0278(11) 0.0410(13) 0.0275(15) 0.0069(11) 0.0064(10) 0.0175(10)
C5 0.0292(11) 0.0509(15) 0.0340(17) 0.0015(12) 0.0015(10) 0.0237(11)
C6 0.0277(10) 0.0484(14) 0.0286(16) -0.0003(11) 0.0018(10) 0.0204(10)
C7 0.0274(11) 0.0517(16) 0.0378(18) 0.0051(13) -0.0011(10) 0.0215(11)
C8 0.0248(12) 0.0603(19) 0.066(2) -0.0025(16) -0.0041(13) 0.0147(12)
C9 0.0524(17) 0.107(3) 0.061(3) 0.037(2) 0.0077(17) 0.0487(19)
C10 0.0329(12) 0.0453(15) 0.0295(16) 0.0000(12) 0.0036(10) 0.0177(10)
C11 0.0636(18) 0.0512(18) 0.051(2) 0.0021(15) -0.0009(16) 0.0313(15)
C12 0.0407(14) 0.077(2) 0.044(2) -0.0035(16) 0.0153(13) 0.0231(15)
C13 0.0374(13) 0.078(2) 0.0403(19) -0.0180(15) -0.0091(12) 0.0374(14)
C14 0.0419(16) 0.128(3) 0.038(2) 0.012(2) -0.0050(14) 0.0408(19)
C15 0.0416(15) 0.065(2) 0.065(3) -0.0166(18) -0.0145(15) 0.0177(14)
C16 0.0198(9) 0.0325(12) 0.0272(15) -0.0001(10) 0.0033(9) 0.0109(9)
C17 0.0222(10) 0.0333(12) 0.0366(16) 0.0071(11) 0.0032(9) 0.0130(9)
C18 0.0212(10) 0.0387(14) 0.0490(18) 0.0085(12) 0.0060(10) 0.0154(10)
C19 0.0228(10) 0.0330(13) 0.0393(17) 0.0034(11) 0.0068(10) 0.0079(9)
C20 0.0307(11) 0.0310(12) 0.0407(17) 0.0079(11) 0.0083(10) 0.0144(10)
C21 0.0261(10) 0.0325(12) 0.0317(15) 0.0050(10) 0.0043(9) 0.0167(9)
C22 0.0239(11) 0.0377(14) 0.067(2) 0.0213(13) 0.0097(12) 0.0130(10)
C23 0.0392(14) 0.0356(15) 0.078(3) 0.0077(15) 0.0003(14) 0.0181(12)
C24 0.0603(18) 0.069(2) 0.065(3) 0.0291(18) 0.0127(16) 0.0385(17)
C25 0.0273(11) 0.0343(14) 0.061(2) 0.0056(13) 0.0118(12) 0.0052(10)
C26 0.0380(14) 0.0588(19) 0.065(2) 0.0119(17) 0.0198(14) 0.0163(13)
C27 0.0357(15) 0.072(2) 0.065(3) -0.0082(18) 0.0065(15) -0.0066(14)
C28 0.0298(11) 0.0417(14) 0.0496(19) 0.0117(12) 0.0087(11) 0.0211(10)
C29 0.0571(17) 0.087(2) 0.059(2) 0.0329(19) 0.0101(16) 0.0469(18)
C30 0.0549(18) 0.060(2) 0.093(3) -0.005(2) 0.0046(19) 0.0410(16)
C31 0.0229(10) 0.0306(12) 0.0437(18) 0.0113(11) 0.0126(10) 0.0109(9)
C32 0.0235(10) 0.0502(15) 0.0410(19) 0.0160(12) 0.0092(10) 0.0119(10)
C33 0.0316(12) 0.0607(17) 0.0372(18) 0.0199(14) 0.0121(11) 0.0161(11)
C34 0.0220(11) 0.0457(15) 0.0453(19) 0.0171(12) 0.0062(11) 0.0107(10)
C35 0.0260(11) 0.0443(15) 0.0435(19) 0.0146(12) 0.0045(11) 0.0121(10)
C36 0.0282(11) 0.0315(12) 0.0431(18) 0.0141(11) 0.0105(10) 0.0137(9)
C37 0.0268(12) 0.089(2) 0.042(2) 0.0188(17) 0.0106(12) 0.0075(13)
C38 0.061(2) 0.095(3) 0.054(3) -0.009(2) 0.0152(18) 0.0023(19)
C39 0.0528(18) 0.140(4) 0.046(3) 0.035(2) 0.0082(16) 0.039(2)
C40 0.0233(11) 0.0710(19) 0.052(2) 0.0233(16) 0.0121(11) 0.0131(12)
C41 0.0492(19) 0.119(4) 0.173(5) 0.083(3) 0.056(2) 0.056(2)
C42 0.0418(15) 0.067(2) 0.064(3) 0.0241(18) 0.0235(15) 0.0096(14)
C43 0.0329(12) 0.0398(14) 0.0420(18) 0.0083(12) 0.0070(11) 0.0117(10)
C44 0.117(3) 0.054(2) 0.065(3) 0.0020(19) 0.034(3) 0.018(2)
C45 0.087(2) 0.100(3) 0.058(3) 0.036(2) 0.022(2) 0.063(2)
C46 0.0163(9) 0.0311(12) 0.0323(16) 0.0014(10) 0.0032(9) 0.0072(8)
C47 0.0253(10) 0.0413(14) 0.0336(16) 0.0138(11) 0.0075(10) 0.0123(9)
C48 0.0367(12) 0.0357(13) 0.0441(18) 0.0204(12) 0.0141(11) 0.0194(10)
C49 0.0297(11) 0.0260(12) 0.0375(17) 0.0069(10) 0.0061(10) 0.0136(9)
C50 0.0303(10) 0.0283(12) 0.0246(15) 0.0079(10) 0.0062(9) 0.0131(9)
C51 0.0240(10) 0.0230(11) 0.0270(15) 0.0040(9) 0.0032(9) 0.0090(8)
C52 0.0386(13) 0.072(2) 0.046(2) 0.0293(15) 0.0204(12) 0.0275(13)
C53 0.0400(16) 0.119(3) 0.077(3) 0.062(3) 0.0078(17) -0.0058(18)
C54 0.0446(15) 0.081(2) 0.042(2) 0.0279(18) 0.0087(14) 0.0212(15)
C55 0.0509(14) 0.0326(13) 0.0418(18) 0.0136(12) 0.0163(12) 0.0281(11)
C56 0.077(2) 0.0372(16) 0.066(3) 0.0102(15) 0.0196(18) 0.0314(15)
C57 0.0563(16) 0.071(2) 0.054(2) 0.0164(17) 0.0189(15) 0.0463(15)
C58 0.0388(12) 0.0358(13) 0.0331(16) 0.0071(11) 0.0092(11) 0.0256(10)
C59 0.0604(17) 0.0292(14) 0.051(2) 0.0168(13) 0.0120(14) 0.0208(12)
C60 0.0536(16) 0.0539(18) 0.044(2) 0.0120(15) -0.0031(14) 0.0315(14)

loop_
_geom_bond_atom_site_label_1
_geom_bond_atom_site_label_2
_geom_bond_distance
_geom_bond_site_symmetry_2
_geom_bond_publ_flag
Ge1 C16 1.972(2) . ?
Ge1 C1 2.008(2) . ?
Ge1 Ge2 2.2894(6) . ?
Ge2 C46 1.973(2) . ?
Ge2 C31 2.003(2) . ?
Ge1B C1 1.941(2) . ?
Ge1B C16 2.051(2) . ?
Ge1B Ge2B 2.2635(14) . ?
Ge2B C31 1.999(2) . ?
Ge2B C46 2.049(2) . ?
C1 C2 1.410(3) . ?
C1 C6 1.423(3) . ?
C2 C3 1.391(3) . ?
C2 C7 1.534(3) . ?
C3 C4 1.402(3) . ?
C3 H3 0.98(2) . ?
C4 C5 1.385(3) . ?
C4 C10 1.520(3) . ?
C5 C6 1.390(3) . ?
C5 H5 1.02(2) . ?
C6 C13 1.520(3) . ?
C7 C9 1.523(4) . ?
C7 C8 1.524(4) . ?
C7 H7 0.97(3) . ?
C8 H8A 0.95(3) . ?
C8 H8B 0.96(3) . ?
C8 H8C 0.99(3) . ?
C9 H9A 1.02(4) . ?
C9 H9B 0.89(3) . ?
C9 H9C 0.93(3) . ?
C10 C11 1.525(4) . ?
C10 C12 1.532(4) . ?
C10 H10 0.98(2) . ?
C11 H11A 0.95(3) . ?
C11 H11B 0.98(3) . ?
C11 H11C 1.00(3) . ?
C12 H12A 0.95(3) . ?
C12 H12B 1.00(3) . ?
C12 H12C 0.95(3) . ?
C13 C15 1.526(5) . ?
C13 C14 1.531(5) . ?
C13 H13 0.93(3) . ?
C14 H14A 0.98(4) . ?
C14 H14B 0.96(3) . ?
C14 H14C 0.96(4) . ?
C15 H15A 0.97(3) . ?
C15 H15B 0.96(3) . ?
C15 H15C 1.01(3) . ?
C16 C21 1.400(3) . ?
C16 C17 1.427(3) . ?
C17 C18 1.399(3) . ?
C17 C22 1.519(3) . ?
C18 C19 1.379(3) . ?
C18 H18 0.97(2) . ?
C19 C20 1.392(3) . ?
C19 C25 1.534(3) . ?
C20 C21 1.398(3) . ?
C20 H20 0.96(3) . ?
C21 C28 1.535(3) . ?
C22 C23 1.527(4) . ?
C22 C24 1.531(4) . ?
C22 H22 0.91(3) . ?
C23 H23A 1.01(3) . ?
C23 H23B 0.96(3) . ?
C23 H23C 0.97(3) . ?
C24 H24A 0.98(3) . ?
C24 H24B 1.03(3) . ?
C24 H24C 0.97(3) . ?
C25 C26 1.524(4) . ?
C25 C27 1.526(5) . ?
C25 H25 1.01(3) . ?
C26 H26A 0.98(3) . ?
C26 H26B 0.96(3) . ?
C26 H26C 0.98(3) . ?
C27 H27A 0.96(3) . ?
C27 H27B 1.07(3) . ?
C27 H27C 0.88(4) . ?
C28 C29 1.517(4) . ?
C28 C30 1.521(4) . ?
C28 H28 0.97(3) . ?
C29 H29A 1.00(3) . ?
C29 H29B 1.00(3) . ?
C29 H29C 1.00(3) . ?
C30 H30A 0.98(3) . ?
C30 H30B 0.99(3) . ?
C30 H30C 0.93(4) . ?
C31 C32 1.392(4) . ?
C31 C36 1.416(3) . ?
C32 C33 1.413(3) . ?
C32 C37 1.535(4) . ?
C33 C34 1.387(4) . ?
C33 H33 0.93(3) . ?
C34 C35 1.378(4) . ?
C34 C40 1.528(3) . ?
C35 C36 1.401(3) . ?
C35 H35 1.03(3) . ?
C36 C43 1.517(4) . ?
C37 C38 1.512(5) . ?
C37 C39 1.531(5) . ?
C37 H37 0.97(3) . ?
C38 H38A 1.04(4) . ?
C38 H38B 0.93(4) . ?
C38 H38C 1.12(4) . ?
C39 H39A 1.05(4) . ?
C39 H39B 1.00(4) . ?
C39 H39C 0.94(4) . ?
C40 C42 1.503(4) . ?
C40 C41 1.531(5) . ?
C40 H40 1.05(3) . ?
C41 H41A 1.04(4) . ?
C41 H41B 0.95(4) . ?
C41 H41C 1.00(4) . ?
C42 H42A 1.00(3) . ?
C42 H42B 0.96(3) . ?
C42 H42C 1.04(3) . ?
C43 C44 1.509(4) . ?
C43 C45 1.524(4) . ?
C43 H43 0.97(2) . ?
C44 H44A 1.01(4) . ?
C44 H44B 0.91(4) . ?
C44 H44C 1.00(4) . ?
C45 H45A 1.03(3) . ?
C45 H45B 1.04(4) . ?
C45 H45C 0.91(4) . ?
C46 C51 1.408(3) . ?
C46 C47 1.412(3) . ?
C47 C48 1.399(3) . ?
C47 C52 1.519(4) . ?
C48 C49 1.385(3) . ?
C48 H48 0.94(3) . ?
C49 C50 1.392(3) . ?
C49 C55 1.527(3) . ?
C50 C51 1.404(3) . ?
C50 H50 0.93(2) . ?
C51 C58 1.521(3) . ?
C52 C53 1.524(5) . ?
C52 C54 1.528(4) . ?
C52 H52 0.94(3) . ?
C53 H53A 0.88(4) . ?
C53 H53B 0.99(4) . ?
C53 H53C 1.06(4) . ?
C54 H54A 1.06(3) . ?
C54 H54B 0.95(3) . ?
C54 H54C 0.97(3) . ?
C55 C56 1.527(4) . ?
C55 C57 1.537(4) . ?
C55 H55 0.99(3) . ?
C56 H56A 0.96(3) . ?
C56 H56B 0.99(3) . ?
C56 H56C 0.90(3) . ?
C57 H57A 1.00(3) . ?
C57 H57B 1.00(3) . ?
C57 H57C 0.97(3) . ?
C58 C59 1.521(4) . ?
C58 C60 1.532(4) . ?
C58 H58 0.89(2) . ?
C59 H59A 0.91(3) . ?
C59 H59B 1.02(3) . ?
C59 H59C 0.93(3) . ?
C60 H60A 1.00(3) . ?
C60 H60B 0.95(3) . ?
C60 H60C 0.95(3) . ?
